data_9010032
loop_
_publ_author_name
'Hawthorne, F. C.'
'Ungaretti, L.'
'Oberti, R.'
'Bottazzi, P.'
'Czamanske, G. K.'

_publ_section_title
;
 Li: an important component in igneous alkali amphiboles
 Sample: A(2), magnesio-ferri-fluor-katophorite
;
_journal_name_full 'American Mineralogist'
_journal_page_first 733
_journal_page_last 745
_journal_volume 78
_journal_year 1993
_chemical_compound_source 'Questa caldera, New Mexico'
_chemical_formula_sum
;Al0.4 Ca0.95 F1.36 Fe1.24 H0.18 K0.169 Li0.06 Mg3.16 Mn0.16 Na1.469 O22.64
 Si7.6 Ti0.05 Zn0.33
;
_chemical_name_mineral Fluoro-ferri-magnesiokatophorite
_space_group_IT_number 12
_symmetry_space_group_name_Hall '-C 2y'
_symmetry_space_group_name_H-M 'C 1 2/m 1'
_cell_angle_alpha 90
_cell_angle_beta 104.54
_cell_angle_gamma 90
_cell_formula_units_Z 2
_cell_length_a 9.808
_cell_length_b 17.993
_cell_length_c 5.284
_cell_volume 902.630
_database_code_amcsd 0001587
_exptl_crystal_density_diffrn 3.202
_cod_original_formula_sum
;O22.64 F1.36 (Si7.6 Al.4) Mg3.16 Fe1.24 Ti.05 Mn.16 Zn.33 Li.06 Na1.469 Ca.95
 K.169 H.18
;
_cod_database_code 9010032

loop_
_space_group_symop_operation_xyz
x,y,z
1/2+x,1/2+y,z
x,-y,z
1/2+x,1/2-y,z
-x,y,-z
1/2-x,1/2+y,-z
-x,-y,-z
1/2-x,1/2-y,-z

loop_
_atom_site_label
_atom_site_fract_x
_atom_site_fract_y
_atom_site_fract_z
_atom_site_occupancy
_atom_site_U_iso_or_equiv
_atom_site_type_symbol
_atom_site_attached_hydrogens
O1 0.11230 0.08660 0.21830 1.00000 0.00912 O 0
O2 0.11860 0.16860 0.72720 1.00000 0.00861 O 0
O3 0.10340 0.00000 0.71030 0.23000 0.01127 O 0
O-H3 0.10340 0.00000 0.71030 0.09000 0.01127 O 1
F 0.10340 0.00000 0.71030 0.68000 0.01127 F 0
O4 0.36230 0.24940 0.79610 1.00000 0.01089 O 0
O5 0.34900 0.13270 0.09450 1.00000 0.01229 O 0
O6 0.34550 0.11940 0.58970 1.00000 0.01013 O 0
O7 0.34040 0.00000 0.29620 1.00000 0.01330 O 0
SiT1 0.28260 0.08460 0.29760 0.95000 0.00608 Si 0
AlT1 0.28260 0.08460 0.29760 0.05000 0.00608 Al 0
SiT2 0.28950 0.17060 0.80450 0.95000 0.00608 Si 0
AlT2 0.28950 0.17060 0.80450 0.05000 0.00608 Al 0
MgM1 0.00000 0.08460 0.50000 0.73000 0.00912 Mg 0
Fe3+M1 0.00000 0.08460 0.50000 0.20000 0.00912 Fe 0
TiM1 0.00000 0.08460 0.50000 0.02500 0.00912 Ti 0
MnM1 0.00000 0.08460 0.50000 0.04500 0.00912 Mn 0
MgM2 0.00000 0.17950 0.00000 0.43500 0.00773 Mg 0
Fe3+M2 0.00000 0.17950 0.00000 0.40000 0.00773 Fe 0
ZnM2 0.00000 0.17950 0.00000 0.16500 0.00773 Zn 0
LiM3 0.00000 0.00000 0.00000 0.06000 0.00735 Li 0
MgM3 0.00000 0.00000 0.00000 0.83000 0.00735 Mg 0
Fe3+M3 0.00000 0.00000 0.00000 0.04000 0.00735 Fe 0
MnM3 0.00000 0.00000 0.00000 0.07000 0.00735 Mn 0
NaM4 0.00000 0.27740 0.50000 0.52500 0.01102 Na 0
CaM4 0.00000 0.27740 0.50000 0.47500 0.01102 Ca 0
KA 0.00000 0.50000 0.00000 0.06900 0.07472 K 0
NaA 0.00000 0.50000 0.00000 0.17100 0.07472 Na 0
KAm 0.04510 0.50000 0.10770 0.03900 0.04863 K 0
NaAm 0.04510 0.50000 0.10770 0.09700 0.04863 Na 0
KA2 0.00000 0.47950 0.00000 0.01100 0.03888 K 0
NaA2 0.00000 0.47950 0.00000 0.02700 0.03888 Na 0

loop_
_cod_changelog_entry_id
_cod_changelog_entry_author
_cod_changelog_entry_date
_cod_changelog_entry_text
1
;cod-tools version 3.8.0
Id: cif_guess_AMCSD_atom_types 9581 2023-05-17 12:35:41Z saulius
;
2023-05-18T11:40:43+03:00
;Derived atom types and hydrogen counts
from atom names that follow the AMCSD naming convention
(Wat == water, O-H == hydroxyl).
;

loop_
_cod_related_entry_id
_cod_related_entry_database
_cod_related_entry_code
1 AMCSD 0001587
